data_2229998
loop_
_publ_author_name
'Yuan, Xiao-Ling'

_publ_section_title
;
 2-Ethoxy-6-[(3-methylpyridin-2-yl)iminomethyl]phenol
;
_journal_coeditor_code HB5833
_journal_issue 5
_journal_name_full 'Acta Crystallographica Section E'
_journal_page_first o1064
_journal_paper_doi 10.1107/S1600536811012116
_journal_volume 67
_journal_year 2011
_chemical_formula_iupac 'C15 H16 N2 O2'
_chemical_formula_moiety 'C15 H16 N2 O2'
_chemical_formula_sum 'C15 H16 N2 O2'
_chemical_formula_weight 256.30
_chemical_name_systematic
;
2-Ethoxy-6-[(3-methylpyridin-2-yl)iminomethyl]phenol
;
_space_group_IT_number 14
_symmetry_cell_setting monoclinic
_symmetry_space_group_name_Hall '-P 2yn'
_symmetry_space_group_name_H-M 'P 1 21/n 1'
_atom_sites_solution_hydrogens geom
_atom_sites_solution_primary direct
_atom_sites_solution_secondary difmap
_audit_creation_method SHELXL-97
_cell_angle_alpha 90.00
_cell_angle_beta 96.381(2)
_cell_angle_gamma 90.00
_cell_formula_units_Z 4
_cell_length_a 4.8200(10)
_cell_length_b 38.385(3)
_cell_length_c 7.207(2)
_cell_measurement_reflns_used 776
_cell_measurement_temperature 298(2)
_cell_measurement_theta_max 24.5
_cell_measurement_theta_min 2.5
_cell_volume 1325.1(5)
_computing_cell_refinement 'SAINT (Bruker, 1998)'
_computing_data_collection 'SMART (Bruker, 1998)'
_computing_data_reduction 'SAINT (Bruker, 1998)'
_computing_molecular_graphics 'SHELXTL (Sheldrick, 2008)'
_computing_publication_material 'SHELXTL (Sheldrick, 2008)'
_computing_structure_refinement 'SHELXL97 (Sheldrick, 2008)'
_computing_structure_solution 'SHELXS97 (Sheldrick, 2008)'
_diffrn_ambient_temperature 298(2)
_diffrn_measured_fraction_theta_full 0.985
_diffrn_measured_fraction_theta_max 0.985
_diffrn_measurement_device_type 'Bruker SMART CCD area-detector'
_diffrn_measurement_method '\w scan'
_diffrn_radiation_monochromator graphite
_diffrn_radiation_source 'fine-focus sealed tube'
_diffrn_radiation_type MoK\a
_diffrn_radiation_wavelength 0.71073
_diffrn_reflns_av_R_equivalents 0.0611
_diffrn_reflns_av_sigmaI/netI 0.0947
_diffrn_reflns_limit_h_max 6
_diffrn_reflns_limit_h_min -6
_diffrn_reflns_limit_k_max 49
_diffrn_reflns_limit_k_min -49
_diffrn_reflns_limit_l_max 9
_diffrn_reflns_limit_l_min -9
_diffrn_reflns_number 7773
_diffrn_reflns_theta_full 27.00
_diffrn_reflns_theta_max 27.00
_diffrn_reflns_theta_min 2.89
_exptl_absorpt_coefficient_mu 0.087
_exptl_absorpt_correction_T_max 0.987
_exptl_absorpt_correction_T_min 0.985
_exptl_absorpt_correction_type multi-scan
_exptl_absorpt_process_details '(SADABS; Sheldrick, 1996)'
_exptl_crystal_colour yellow
_exptl_crystal_density_diffrn 1.285
_exptl_crystal_density_method 'not measured'
_exptl_crystal_description block
_exptl_crystal_F_000 544
_exptl_crystal_size_max 0.17
_exptl_crystal_size_mid 0.15
_exptl_crystal_size_min 0.15
_refine_diff_density_max 0.230
_refine_diff_density_min -0.177
_refine_ls_extinction_method none
_refine_ls_goodness_of_fit_ref 1.031
_refine_ls_hydrogen_treatment constr
_refine_ls_matrix_type full
_refine_ls_number_parameters 175
_refine_ls_number_reflns 2849
_refine_ls_number_restraints 0
_refine_ls_restrained_S_all 1.031
_refine_ls_R_factor_all 0.1694
_refine_ls_R_factor_gt 0.0739
_refine_ls_shift/su_max_lt 0.001
_refine_ls_shift/su_mean <0.001
_refine_ls_structure_factor_coef Fsqd
_refine_ls_weighting_details 'calc w=1/[\s^2^(Fo^2^)+(0.0714P)^2^+0.1530P] where P=(Fo^2^+2Fc^2^)/3'
_refine_ls_weighting_scheme calc
_refine_ls_wR_factor_gt 0.1585
_refine_ls_wR_factor_ref 0.1995
_reflns_number_gt 1265
_reflns_number_total 2849
_reflns_threshold_expression I>2\s(I)
_cod_data_source_file hb5833.cif
_cod_data_source_block I
_cod_original_sg_symbol_H-M 'P 21/n'
_cod_database_code 2229998
_cod_database_fobs_code 2229998

loop_
_symmetry_equiv_pos_as_xyz
'x, y, z'
'-x+1/2, y+1/2, -z+1/2'
'-x, -y, -z'
'x-1/2, -y-1/2, z-1/2'

loop_
_atom_site_type_symbol
_atom_site_label
_atom_site_fract_x
_atom_site_fract_y
_atom_site_fract_z
_atom_site_U_iso_or_equiv
_atom_site_adp_type
_atom_site_calc_flag
_atom_site_refinement_flags
_atom_site_occupancy
_atom_site_disorder_assembly
_atom_site_disorder_group
N N1 0.6449(5) 0.84753(6) 0.0653(4) 0.0495(7) Uani d . 1 . .
N N2 0.9399(6) 0.80518(7) 0.2233(4) 0.0604(8) Uani d . 1 . .
O O1 0.3096(5) 0.89291(6) -0.1048(3) 0.0609(7) Uani d . 1 . .
H H1 0.4207 0.8767 -0.0957 0.091 Uiso calc R 1 . .
O O2 -0.0665(5) 0.94125(6) -0.0911(3) 0.0691(7) Uani d . 1 . .
C C1 0.3479(6) 0.88351(8) 0.2257(5) 0.0508(8) Uani d . 1 . .
C C2 0.2310(6) 0.90021(8) 0.0638(4) 0.0458(8) Uani d . 1 . .
C C3 0.0320(7) 0.92615(8) 0.0768(5) 0.0550(9) Uani d . 1 . .
C C4 -0.0520(7) 0.93435(9) 0.2466(5) 0.0656(10) Uani d . 1 . .
H H4 -0.1876 0.9514 0.2543 0.079 Uiso calc R 1 . .
C C5 0.0632(8) 0.91749(10) 0.4080(5) 0.0728(11) Uani d . 1 . .
H H5 0.0057 0.9234 0.5229 0.087 Uiso calc R 1 . .
C C6 0.2592(7) 0.89243(9) 0.3978(5) 0.0625(10) Uani d . 1 . .
H H6 0.3351 0.8811 0.5058 0.075 Uiso calc R 1 . .
C C7 0.5550(7) 0.85676(8) 0.2183(5) 0.0530(9) Uani d . 1 . .
H H7 0.6260 0.8458 0.3286 0.064 Uiso calc R 1 . .
C C8 0.8476(6) 0.82108(8) 0.0640(5) 0.0482(8) Uani d . 1 . .
C C9 0.9424(7) 0.81326(8) -0.1071(5) 0.0504(8) Uani d . 1 . .
C C10 1.1400(7) 0.78743(9) -0.1066(5) 0.0603(10) Uani d . 1 . .
H H10 1.2096 0.7813 -0.2174 0.072 Uiso calc R 1 . .
C C11 1.2348(7) 0.77076(9) 0.0558(6) 0.0666(10) Uani d . 1 . .
H H11 1.3680 0.7532 0.0568 0.080 Uiso calc R 1 . .
C C12 1.1299(7) 0.78039(9) 0.2162(5) 0.0653(10) Uani d . 1 . .
H H12 1.1950 0.7690 0.3263 0.078 Uiso calc R 1 . .
C C13 0.8314(7) 0.83182(9) -0.2831(4) 0.0679(10) Uani d . 1 . .
H H13A 0.9225 0.8231 -0.3855 0.102 Uiso calc R 1 . .
H H13B 0.8669 0.8563 -0.2689 0.102 Uiso calc R 1 . .
H H13C 0.6340 0.8279 -0.3074 0.102 Uiso calc R 1 . .
C C14 -0.2849(7) 0.96607(9) -0.0914(5) 0.0684(11) Uani d . 1 . .
H H14A -0.2220 0.9861 -0.0165 0.082 Uiso calc R 1 . .
H H14B -0.4439 0.9559 -0.0399 0.082 Uiso calc R 1 . .
C C15 -0.3642(9) 0.97670(11) -0.2899(6) 0.0961(14) Uani d . 1 . .
H H15A -0.2014 0.9847 -0.3428 0.144 Uiso calc R 1 . .
H H15B -0.4995 0.9951 -0.2943 0.144 Uiso calc R 1 . .
H H15C -0.4427 0.9571 -0.3600 0.144 Uiso calc R 1 . .

loop_
_atom_site_aniso_label
_atom_site_aniso_U_11
_atom_site_aniso_U_22
_atom_site_aniso_U_33
_atom_site_aniso_U_12
_atom_site_aniso_U_13
_atom_site_aniso_U_23
N1 0.0489(16) 0.0531(16) 0.0459(17) 0.0050(13) 0.0022(13) 0.0040(13)
N2 0.0553(18) 0.0665(19) 0.0593(19) 0.0105(15) 0.0065(15) 0.0123(15)
O1 0.0654(17) 0.0663(16) 0.0507(14) 0.0180(12) 0.0054(12) 0.0023(12)
O2 0.0625(15) 0.0719(16) 0.0740(17) 0.0234(13) 0.0129(13) 0.0121(13)
C1 0.0462(19) 0.051(2) 0.054(2) 0.0012(16) 0.0037(16) -0.0032(17)
C2 0.0430(19) 0.0484(19) 0.046(2) -0.0020(15) 0.0049(16) -0.0013(15)
C3 0.047(2) 0.053(2) 0.065(2) 0.0026(16) 0.0078(18) 0.0068(18)
C4 0.058(2) 0.064(2) 0.077(3) 0.0098(18) 0.018(2) -0.004(2)
C5 0.074(3) 0.084(3) 0.064(3) 0.013(2) 0.022(2) -0.006(2)
C6 0.065(2) 0.077(2) 0.045(2) 0.008(2) 0.0060(18) 0.0018(19)
C7 0.056(2) 0.058(2) 0.0441(19) 0.0016(17) -0.0005(17) 0.0029(16)
C8 0.0435(19) 0.0469(19) 0.053(2) 0.0002(15) 0.0015(16) 0.0034(16)
C9 0.0461(19) 0.052(2) 0.052(2) -0.0050(16) 0.0003(16) 0.0011(16)
C10 0.059(2) 0.061(2) 0.061(2) 0.0038(18) 0.0065(19) -0.0075(18)
C11 0.059(2) 0.059(2) 0.082(3) 0.0140(18) 0.012(2) 0.004(2)
C12 0.065(2) 0.069(2) 0.063(2) 0.016(2) 0.0108(19) 0.021(2)
C13 0.073(3) 0.081(3) 0.049(2) 0.007(2) 0.0033(19) 0.0014(19)
C14 0.051(2) 0.060(2) 0.094(3) 0.0129(18) 0.007(2) 0.006(2)
C15 0.099(3) 0.091(3) 0.094(3) 0.045(3) -0.007(3) 0.008(3)

loop_
_atom_type_symbol
_atom_type_description
_atom_type_scat_dispersion_real
_atom_type_scat_dispersion_imag
_atom_type_scat_source
C C 0.0033 0.0016 'International Tables Vol C Tables 4.2.6.8 and 6.1.1.4'
H H 0.0000 0.0000 'International Tables Vol C Tables 4.2.6.8 and 6.1.1.4'
N N 0.0061 0.0033 'International Tables Vol C Tables 4.2.6.8 and 6.1.1.4'
O O 0.0106 0.0060 'International Tables Vol C Tables 4.2.6.8 and 6.1.1.4'

loop_
_geom_angle_atom_site_label_1
_geom_angle_atom_site_label_2
_geom_angle_atom_site_label_3
_geom_angle_site_symmetry_1
_geom_angle_site_symmetry_3
_geom_angle
_geom_angle_publ_flag
C7 N1 C8 . . 120.5(3) ?
C12 N2 C8 . . 117.5(3) ?
C2 O1 H1 . . 109.5 ?
C3 O2 C14 . . 117.8(3) ?
C2 C1 C6 . . 119.6(3) ?
C2 C1 C7 . . 121.0(3) ?
C6 C1 C7 . . 119.3(3) ?
O1 C2 C3 . . 118.4(3) ?
O1 C2 C1 . . 122.2(3) ?
C3 C2 C1 . . 119.3(3) ?
C4 C3 O2 . . 125.6(3) ?
C4 C3 C2 . . 120.0(3) ?
O2 C3 C2 . . 114.5(3) ?
C3 C4 C5 . . 120.7(3) ?
C3 C4 H4 . . 119.7 ?
C5 C4 H4 . . 119.7 ?
C6 C5 C4 . . 120.0(3) ?
C6 C5 H5 . . 120.0 ?
C4 C5 H5 . . 120.0 ?
C5 C6 C1 . . 120.4(3) ?
C5 C6 H6 . . 119.8 ?
C1 C6 H6 . . 119.8 ?
N1 C7 C1 . . 122.2(3) ?
N1 C7 H7 . . 118.9 ?
C1 C7 H7 . . 118.9 ?
N2 C8 C9 . . 123.5(3) ?
N2 C8 N1 . . 119.3(3) ?
C9 C8 N1 . . 117.2(3) ?
C10 C9 C8 . . 116.6(3) ?
C10 C9 C13 . . 121.7(3) ?
C8 C9 C13 . . 121.6(3) ?
C11 C10 C9 . . 120.3(3) ?
C11 C10 H10 . . 119.8 ?
C9 C10 H10 . . 119.8 ?
C12 C11 C10 . . 118.6(3) ?
C12 C11 H11 . . 120.7 ?
C10 C11 H11 . . 120.7 ?
N2 C12 C11 . . 123.4(3) ?
N2 C12 H12 . . 118.3 ?
C11 C12 H12 . . 118.3 ?
C9 C13 H13A . . 109.5 ?
C9 C13 H13B . . 109.5 ?
H13A C13 H13B . . 109.5 ?
C9 C13 H13C . . 109.5 ?
H13A C13 H13C . . 109.5 ?
H13B C13 H13C . . 109.5 ?
O2 C14 C15 . . 107.2(3) ?
O2 C14 H14A . . 110.3 ?
C15 C14 H14A . . 110.3 ?
O2 C14 H14B . . 110.3 ?
C15 C14 H14B . . 110.3 ?
H14A C14 H14B . . 108.5 ?
C14 C15 H15A . . 109.5 ?
C14 C15 H15B . . 109.5 ?
H15A C15 H15B . . 109.5 ?
C14 C15 H15C . . 109.5 ?
H15A C15 H15C . . 109.5 ?
H15B C15 H15C . . 109.5 ?

loop_
_geom_bond_atom_site_label_1
_geom_bond_atom_site_label_2
_geom_bond_site_symmetry_2
_geom_bond_distance
_geom_bond_publ_flag
N1 C7 . 1.279(4) ?
N1 C8 . 1.410(4) ?
N2 C12 . 1.326(4) ?
N2 C8 . 1.332(4) ?
O1 C2 . 1.342(3) ?
O1 H1 . 0.8200 ?
O2 C3 . 1.378(4) ?
O2 C14 . 1.420(4) ?
C1 C2 . 1.394(4) ?
C1 C6 . 1.399(4) ?
C1 C7 . 1.437(4) ?
C2 C3 . 1.393(4) ?
C3 C4 . 1.368(5) ?
C4 C5 . 1.392(5) ?
C4 H4 . 0.9300 ?
C5 C6 . 1.356(4) ?
C5 H5 . 0.9300 ?
C6 H6 . 0.9300 ?
C7 H7 . 0.9300 ?
C8 C9 . 1.394(4) ?
C9 C10 . 1.375(4) ?
C9 C13 . 1.500(4) ?
C10 C11 . 1.367(4) ?
C10 H10 . 0.9300 ?
C11 C12 . 1.363(5) ?
C11 H11 . 0.9300 ?
C12 H12 . 0.9300 ?
C13 H13A . 0.9600 ?
C13 H13B . 0.9600 ?
C13 H13C . 0.9600 ?
C14 C15 . 1.496(5) ?
C14 H14A . 0.9700 ?
C14 H14B . 0.9700 ?
C15 H15A . 0.9600 ?
C15 H15B . 0.9600 ?
C15 H15C . 0.9600 ?

loop_
_geom_hbond_atom_site_label_D
_geom_hbond_atom_site_label_H
_geom_hbond_atom_site_label_A
_geom_hbond_site_symmetry_A
_geom_hbond_distance_DH
_geom_hbond_distance_HA
_geom_hbond_distance_DA
_geom_hbond_angle_DHA
O1 H1 N1 . 0.82 1.87 2.590(3) 146

loop_
_cod_related_entry_id
_cod_related_entry_database
_cod_related_entry_code
1 ChemSpider 30656637
